data_7101557
loop_
_publ_author_name
'Stefanie Dehnen'
'Andreas Fuchs'
'Eugen Ruzin'

_publ_section_title
;Fine-Tuning of Optical Properties with Salts of Discrete
or Polymeric, Heterobimetallic Telluride Anions [M4(\m4-Te)(SnTe4)4]10
(M = Mn, Zn, Cd, Hg) and {[Hg4(\m4-Te)(SnTe4)3]6}
;
_journal_issue 46
_journal_name_full 'Chemical Communications'
_journal_paper_doi 10.1039/b610833d
_journal_year 2006
_chemical_formula_sum 'H40 K10 O20 Sn4 Te17 Zn4'
_chemical_formula_weight 3656.76
_chemical_name_systematic
;
?
;
_space_group_IT_number 217
_symmetry_cell_setting cubic
_symmetry_space_group_name_Hall 'I -4 2 3'
_symmetry_space_group_name_H-M 'I -4 3 m'
_atom_sites_solution_primary direct
_atom_sites_solution_secondary difmap
_audit_creation_method SHELXL-97
_cell_angle_alpha 90.00
_cell_angle_beta 90.00
_cell_angle_gamma 90.00
_cell_formula_units_Z 2
_cell_length_a 15.9651(18)
_cell_length_b 15.9651(18)
_cell_length_c 15.9651(18)
_cell_measurement_temperature 203(2)
_cell_volume 4069.3(8)
_computing_structure_refinement 'SHELXL-97 (Sheldrick, 1997)'
_computing_structure_solution 'SHELXS-97 (Sheldrick, 1990)'
_diffrn_ambient_temperature 203(2)
_diffrn_measured_fraction_theta_full 0.806
_diffrn_measured_fraction_theta_max 0.806
_diffrn_radiation_monochromator graphite
_diffrn_radiation_source 'fine-focus sealed tube'
_diffrn_radiation_type AgK\a
_diffrn_radiation_wavelength 0.56087
_diffrn_reflns_av_R_equivalents 0.1584
_diffrn_reflns_av_sigmaI/netI 0.0744
_diffrn_reflns_limit_h_max 15
_diffrn_reflns_limit_h_min -19
_diffrn_reflns_limit_k_max 19
_diffrn_reflns_limit_k_min -19
_diffrn_reflns_limit_l_max 19
_diffrn_reflns_limit_l_min -19
_diffrn_reflns_number 6709
_diffrn_reflns_theta_full 19.97
_diffrn_reflns_theta_max 19.97
_diffrn_reflns_theta_min 2.85
_exptl_absorpt_coefficient_mu 4.677
_exptl_absorpt_correction_T_max 0.71571
_exptl_absorpt_correction_T_min 0.23851
_exptl_absorpt_correction_type semi-empirical
_exptl_crystal_colour black
_exptl_crystal_density_diffrn 2.984
_exptl_crystal_density_method 'not measured'
_exptl_crystal_description 'fragment of a rhombic dodecahedron'
_exptl_crystal_F_000 3188
_exptl_crystal_size_max 0.08
_exptl_crystal_size_mid 0.08
_exptl_crystal_size_min 0.04
_refine_diff_density_max 0.032
_refine_diff_density_min -0.047
_refine_diff_density_rms 0.007
_refine_ls_extinction_method none
_refine_ls_goodness_of_fit_ref 0.880
_refine_ls_matrix_type full
_refine_ls_number_parameters 38
_refine_ls_number_reflns 539
_refine_ls_number_restraints 0
_refine_ls_restrained_S_all 0.880
_refine_ls_R_factor_all 0.1309
_refine_ls_R_factor_gt 0.0621
_refine_ls_shift/su_max 0.000
_refine_ls_shift/su_mean 0.000
_refine_ls_structure_factor_coef Fsqd
_refine_ls_weighting_details 'calc w=1/[\s^2^(Fo^2^)+(0.0000P)^2^+0.0000P] where P=(Fo^2^+2Fc^2^)/3'
_refine_ls_weighting_scheme calc
_refine_ls_wR_factor_gt 0.1079
_refine_ls_wR_factor_ref 0.1977
_reflns_number_gt 420
_reflns_number_total 539
_reflns_threshold_expression >2sigma(I)
_cod_data_source_file b610833d.txt
_cod_original_sg_symbol_H-M I-43m
_cod_database_code 7101557

loop_
_symmetry_equiv_pos_as_xyz
'x, y, z'
'-x, -y, z'
'-x, y, -z'
'x, -y, -z'
'z, x, y'
'z, -x, -y'
'-z, -x, y'
'-z, x, -y'
'y, z, x'
'-y, z, -x'
'y, -z, -x'
'-y, -z, x'
'y, x, z'
'-y, -x, z'
'y, -x, -z'
'-y, x, -z'
'x, z, y'
'-x, z, -y'
'-x, -z, y'
'x, -z, -y'
'z, y, x'
'z, -y, -x'
'-z, y, -x'
'-z, -y, x'
'x+1/2, y+1/2, z+1/2'
'-x+1/2, -y+1/2, z+1/2'
'-x+1/2, y+1/2, -z+1/2'
'x+1/2, -y+1/2, -z+1/2'
'z+1/2, x+1/2, y+1/2'
'z+1/2, -x+1/2, -y+1/2'
'-z+1/2, -x+1/2, y+1/2'
'-z+1/2, x+1/2, -y+1/2'
'y+1/2, z+1/2, x+1/2'
'-y+1/2, z+1/2, -x+1/2'
'y+1/2, -z+1/2, -x+1/2'
'-y+1/2, -z+1/2, x+1/2'
'y+1/2, x+1/2, z+1/2'
'-y+1/2, -x+1/2, z+1/2'
'y+1/2, -x+1/2, -z+1/2'
'-y+1/2, x+1/2, -z+1/2'
'x+1/2, z+1/2, y+1/2'
'-x+1/2, z+1/2, -y+1/2'
'-x+1/2, -z+1/2, y+1/2'
'x+1/2, -z+1/2, -y+1/2'
'z+1/2, y+1/2, x+1/2'
'z+1/2, -y+1/2, -x+1/2'
'-z+1/2, y+1/2, -x+1/2'
'-z+1/2, -y+1/2, x+1/2'

loop_
_atom_site_label
_atom_site_type_symbol
_atom_site_fract_x
_atom_site_fract_y
_atom_site_fract_z
_atom_site_U_iso_or_equiv
_atom_site_adp_type
_atom_site_occupancy
_atom_site_symmetry_multiplicity
_atom_site_calc_flag
_atom_site_refinement_flags
Te1 Te 0.0000 0.0000 0.0000 0.052(3) Uani 1 24 d S
Te2 Te 0.1953(2) 0.1953(2) -0.0067(5) 0.216(5) Uani 1 2 d S
Te3 Te 0.2554(6) 0.2554(6) 0.2554(6) 0.366(14) Uani 1 6 d S
Sn1 Sn 0.1574(3) 0.1574(3) 0.1574(3) 0.168(6) Uani 1 6 d S
Zn1 Zn 0.0977(4) 0.0977(4) -0.0977(4) 0.129(5) Uani 1 6 d S
K1 K 0.129(3) 0.409(5) 0.129(3) 0.13(2) Uiso 0.20 2 d SP
K2A K 0.034(4) 0.343(8) 0.034(4) 0.17(3) Uiso 0.20 2 d SP
K2B K 0.033(2) 0.297(3) 0.033(2) 0.112(11) Uiso 0.29 2 d SP
K2C K 0.047(5) 0.341(9) -0.047(5) 0.15(3) Uiso 0.15 2 d SP
O1A O 0.156(4) 0.565(5) 0.156(4) 0.09(2) Uiso 0.29 2 d SP
O1B O 0.165(3) 0.580(3) 0.098(3) 0.070(11) Uiso 0.33 1 d P
O2A O 0.140(4) 0.371(3) -0.084(4) 0.082(13) Uiso 0.33 1 d P
O2B O 0.0000 0.5000 0.0000 0.16(8) Uiso 0.29 8 d SP

loop_
_atom_site_aniso_label
_atom_site_aniso_U_11
_atom_site_aniso_U_22
_atom_site_aniso_U_33
_atom_site_aniso_U_23
_atom_site_aniso_U_13
_atom_site_aniso_U_12
Te1 0.052(3) 0.052(3) 0.052(3) 0.000 0.000 0.000
Te2 0.201(6) 0.201(6) 0.246(7) -0.004(3) -0.004(3) -0.091(4)
Te3 0.366(14) 0.366(14) 0.366(14) -0.109(10) -0.109(10) -0.109(10)
Sn1 0.168(6) 0.168(6) 0.168(6) -0.043(3) -0.043(3) -0.043(3)
Zn1 0.129(5) 0.129(5) 0.129(5) 0.026(3) 0.026(3) -0.026(3)

loop_
_atom_type_symbol
_atom_type_description
_atom_type_scat_dispersion_real
_atom_type_scat_dispersion_imag
_atom_type_scat_source
O O 0.0056 0.0036 'International Tables Vol C Tables 4.2.6.8 and 6.1.1.4'
H H 0.0000 0.0000 'International Tables Vol C Tables 4.2.6.8 and 6.1.1.4'
K K 0.1399 0.1562 'International Tables Vol C Tables 4.2.6.8 and 6.1.1.4'
Zn Zn 0.3242 0.9375 'International Tables Vol C Tables 4.2.6.8 and 6.1.1.4'
Sn Sn -1.1587 0.9299 'International Tables Vol C Tables 4.2.6.8 and 6.1.1.4'
Te Te -0.9710 1.0960 'International Tables Vol C Tables 4.2.6.8 and 6.1.1.4'

loop_
_geom_angle_atom_site_label_1
_geom_angle_atom_site_label_2
_geom_angle_atom_site_label_3
_geom_angle
_geom_angle_site_symmetry_1
_geom_angle_site_symmetry_3
Zn1 Te1 Zn1 109.5 2 4
Zn1 Te1 Zn1 109.5 2 3
Zn1 Te1 Zn1 109.5 4 3
Zn1 Te1 Zn1 109.5 2 .
Zn1 Te1 Zn1 109.5 4 .
Zn1 Te1 Zn1 109.5 3 .
Zn1 Te2 Sn1 105.3(3) . .
Te3 Sn1 Te2 107.2(2) . 9
Te3 Sn1 Te2 107.2(2) . 5
Te2 Sn1 Te2 111.66(19) 9 5
Te3 Sn1 Te2 107.2(2) . .
Te2 Sn1 Te2 111.66(19) 9 .
Te2 Sn1 Te2 111.66(19) 5 .
Te2 Zn1 Te2 107.6(3) . 11
Te2 Zn1 Te2 107.6(3) . 8
Te2 Zn1 Te2 107.6(3) 11 8
Te2 Zn1 Te1 111.3(3) . .
Te2 Zn1 Te1 111.3(3) 11 .
Te2 Zn1 Te1 111.3(3) 8 .

loop_
_geom_bond_atom_site_label_1
_geom_bond_atom_site_label_2
_geom_bond_distance
_geom_bond_site_symmetry_2
Te1 Zn1 2.702(11) 2
Te1 Zn1 2.702(11) 4
Te1 Zn1 2.702(11) 3
Te1 Zn1 2.702(11) .
Te2 Zn1 2.639(7) .
Te2 Sn1 2.756(9) .
Te2 K2B 3.13(3) 9
Te2 K2B 3.13(3) .
Te2 K2C 3.38(11) .
Te2 K2C 3.38(11) 11
Te2 K2A 3.55(9) 9
Te2 K2A 3.55(9) .
Te2 K2B 4.01(4) 3
Te2 K2B 4.01(4) 11
Te3 Sn1 2.709(17) .
Te3 K1 3.76(7) 9
Te3 K1 3.76(7) .
Te3 K1 3.76(7) 5
Sn1 Te2 2.756(9) 9
Sn1 Te2 2.756(9) 5
Zn1 Te2 2.639(7) 11
Zn1 Te2 2.639(7) 8
K1 K2A 2.39(12) .
K1 O1A 2.56(12) .
K1 K2B 2.82(8) .
K1 O1B 2.83(9) 21
K1 O1B 2.83(9) .
K1 O2B 3.26(7) .
K1 K2C 3.29(10) .
K1 K2C 3.29(10) 3
K1 O1B 3.37(6) 43_554
K1 O1B 3.37(6) 35_455
K1 K2A 3.84(12) 3
K2A K2B 0.73(12) .
K2A K2C 1.32(10) .
K2A K2C 1.32(10) 3
K2A K2A 1.55(19) 3
K2A K2B 1.68(10) 3
K2A O2A 2.57(7) .
K2A O2A 2.57(7) 21
K2A O2B 2.62(13) .
K2A O2A 2.92(9) 23
K2A O2A 2.92(9) 3
K2A O1B 3.21(7) 24_565
K2B K2C 1.48(10) .
K2B K2C 1.48(10) 3
K2B K2B 1.49(9) 3
K2B K2A 1.68(10) 3
K2B O2A 2.79(6) .
K2B O2A 2.79(6) 21
K2B O2A 3.10(7) 23
K2B O2A 3.10(7) 3
K2B Te2 3.13(3) 5
K2C K2A 1.32(10) 3
K2C K2B 1.48(10) 3
K2C O2A 1.66(11) 23
K2C O2A 1.66(11) .
K2C K2C 2.1(2) 3
K2C O1B 2.40(12) 22_565
K2C O1B 2.40(12) 4_565
K2C O2B 2.75(14) .
K2C O1A 2.88(14) 4_565
O1A O1B 0.98(7) 21
O1A O1B 0.98(7) .
O1A O2A 1.57(10) 24_565
O1A O2A 1.57(10) 4_565
O1A K2C 2.88(14) 4_565
O1B O2A 0.91(6) 4_565
O1B O1B 1.52(9) 21
O1B O2A 1.66(7) 24_565
O1B K2C 2.40(12) 4_565
O1B K2A 3.21(7) 4_565
O1B K1 3.37(6) 32
O2A O1B 0.91(6) 4_565
O2A O2A 1.26(10) 23
O2A O1A 1.57(10) 4_565
O2A O1B 1.66(7) 22_565
O2A K2A 2.92(9) 3
O2A K2B 3.10(7) 3
O2B K2A 2.62(13) 3
O2B K2A 2.62(13) 4_565
O2B K2A 2.62(13) 2_565
O2B K2C 2.75(14) 4_565
O2B K2C 2.75(14) 2_565
O2B K2C 2.75(14) 3
O2B K1 3.26(7) 3
O2B K1 3.26(7) 2_565
O2B K1 3.26(7) 4_565
